data_4061721
_journal_name_full Organometallics
_journal_year 2005
_chemical_formula_sum 'C62 H76 Al2 N2 O3'
_chemical_formula_weight 951.21
_space_group_IT_number 4
_symmetry_cell_setting monoclinic
_symmetry_space_group_name_Hall 'P 2yb'
_symmetry_space_group_name_H-M 'P 1 21 1'
_cell_angle_alpha 90.00
_cell_angle_beta 100.301(2)
_cell_angle_gamma 90.00
_cell_formula_units_Z 2
_cell_length_a 10.2369(9)
_cell_length_b 12.5527(11)
_cell_length_c 21.4906(19)
_cell_measurement_temperature 137(2)
_cell_volume 2717.0(4)
_diffrn_ambient_temperature 137(2)
_exptl_crystal_density_diffrn 1.163
_cod_original_sg_symbol_H-M 'P 21'
_cod_database_code 4061721

loop_
_symmetry_equiv_pos_as_xyz
'x, y, z'
'-x, y+1/2, -z'

loop_
_atom_site_label
_atom_site_type_symbol
_atom_site_fract_x
_atom_site_fract_y
_atom_site_fract_z
_atom_site_U_iso_or_equiv
_atom_site_adp_type
_atom_site_occupancy
_atom_site_symmetry_multiplicity
_atom_site_calc_flag
_atom_site_refinement_flags
_atom_site_disorder_assembly
_atom_site_disorder_group
Al1 Al -0.79721(13) -0.59430(11) -0.34874(7) 0.0266(3) Uani 1 1 d . . .
Al2 Al -0.61760(15) -0.97752(12) -0.16607(7) 0.0322(3) Uani 1 1 d . . .
O1 O -0.8514(3) -0.5570(2) -0.42733(15) 0.0290(7) Uani 1 1 d . . .
O2 O -0.5750(3) -0.7863(3) -0.27699(15) 0.0257(7) Uani 1 1 d . . .
O3 O -0.5242(4) -1.0171(3) -0.09323(16) 0.0429(9) Uani 1 1 d . . .
N1 N -0.7854(3) -0.7491(3) -0.38482(18) 0.0257(9) Uani 1 1 d . . .
N2 N -0.5450(4) -0.8243(3) -0.14212(18) 0.0285(9) Uani 1 1 d . . .
C1 C -0.6476(4) -0.7578(3) -0.3919(2) 0.0235(10) Uani 1 1 d . . .
C2 C -0.5998(4) -0.7444(4) -0.4477(2) 0.0272(10) Uani 1 1 d . . .
H2 H -0.6617 -0.7383 -0.4861 0.033 Uiso 1 1 calc R . .
C3 C -0.4647(4) -0.7394(4) -0.4500(2) 0.0321(11) Uani 1 1 d . . .
H3 H -0.4371 -0.7312 -0.4896 0.038 Uiso 1 1 calc R . .
C4 C -0.3691(4) -0.7463(4) -0.3946(3) 0.0343(12) Uani 1 1 d . . .
H4 H -0.2771 -0.7378 -0.3953 0.041 Uiso 1 1 calc R . .
C5 C -0.4141(4) -0.7658(4) -0.3394(2) 0.0270(10) Uani 1 1 d . . .
C6 C -0.5495(4) -0.7712(3) -0.3381(2) 0.0249(10) Uani 1 1 d . . .
C7 C -0.4508(4) -0.7894(4) -0.2384(2) 0.0297(11) Uani 1 1 d . . .
C8 C -0.3496(4) -0.7774(4) -0.2730(2) 0.0297(11) Uani 1 1 d . . .
C9 C -0.2174(4) -0.7820(5) -0.2415(3) 0.0391(13) Uani 1 1 d . . .
H9 H -0.1457 -0.7738 -0.2638 0.047 Uiso 1 1 calc R . .
C10 C -0.1953(4) -0.7987(5) -0.1775(3) 0.0401(13) Uani 1 1 d . . .
H10 H -0.1064 -0.8000 -0.1551 0.048 Uiso 1 1 calc R . .
C11 C -0.2981(4) -0.8137(4) -0.1442(2) 0.0325(11) Uani 1 1 d . . .
H11 H -0.2770 -0.8285 -0.1002 0.039 Uiso 1 1 calc R . .
C12 C -0.4316(4) -0.8079(4) -0.1731(2) 0.0283(11) Uani 1 1 d . . .
C13 C -0.8253(4) -0.8409(4) -0.3447(2) 0.0296(11) Uani 1 1 d . . .
H13A H -0.7575 -0.8979 -0.3397 0.041 Uiso 1 1 calc R . .
H13B H -0.8350 -0.8149 -0.3022 0.041 Uiso 1 1 calc R . .
C14 C -0.9579(4) -0.8822(4) -0.3806(2) 0.0322(11) Uani 1 1 d . . .
H14A H -0.9450 -0.9468 -0.4051 0.045 Uiso 1 1 calc R . .
H14B H -1.0190 -0.8992 -0.3511 0.045 Uiso 1 1 calc R . .
C15 C -1.0112(4) -0.7917(4) -0.4239(2) 0.0286(10) Uani 1 1 d . . .
H15A H -1.0543 -0.7373 -0.4010 0.040 Uiso 1 1 calc R . .
H15B H -1.0763 -0.8178 -0.4604 0.040 Uiso 1 1 calc R . .
C16 C -0.8893(4) -0.7464(3) -0.4454(2) 0.0230(10) Uani 1 1 d . . .
H16 H -0.8614 -0.7956 -0.4772 0.032 Uiso 1 1 calc R . .
C17 C -0.6467(5) -0.7335(4) -0.1602(2) 0.0308(11) Uani 1 1 d . . .
H17A H -0.6081 -0.6759 -0.1826 0.043 Uiso 1 1 calc R . .
H17B H -0.7275 -0.7606 -0.1880 0.043 Uiso 1 1 calc R . .
C18 C -0.6803(5) -0.6922(4) -0.0978(2) 0.0416(13) Uani 1 1 d . . .
H18A H -0.6286 -0.6272 -0.0837 0.058 Uiso 1 1 calc R . .
H18B H -0.7761 -0.6756 -0.1025 0.058 Uiso 1 1 calc R . .
C19 C -0.6426(5) -0.7825(4) -0.0512(2) 0.0380(12) Uani 1 1 d . . .
H19A H -0.7137 -0.8369 -0.0555 0.053 Uiso 1 1 calc R . .
H19B H -0.6253 -0.7558 -0.0071 0.053 Uiso 1 1 calc R . .
C20 C -0.5168(5) -0.8281(4) -0.0694(2) 0.0317(11) Uani 1 1 d . . .
H20 H -0.4408 -0.7794 -0.0534 0.044 Uiso 1 1 calc R . .
C21 C -0.9063(4) -0.6297(4) -0.4743(2) 0.0283(11) Uani 1 1 d . . .
C22 C -0.4789(5) -0.9455(4) -0.0446(2) 0.0360(12) Uani 1 1 d . . .
C23 C -1.0564(4) -0.6010(4) -0.4965(2) 0.0304(11) Uani 1 1 d . . .
C24 C -1.1358(5) -0.6483(4) -0.5496(3) 0.0363(12) Uani 1 1 d . . .
H24 H -1.1003 -0.7030 -0.5722 0.044 Uiso 1 1 calc R . .
C25 C -1.2655(5) -0.6149(5) -0.5687(3) 0.0476(15) Uani 1 1 d . . .
H25 H -1.3178 -0.6471 -0.6048 0.057 Uiso 1 1 calc R . .
C26 C -1.3205(5) -0.5375(5) -0.5375(3) 0.0473(15) Uani 1 1 d . . .
H26 H -1.4094 -0.5149 -0.5518 0.057 Uiso 1 1 calc R . .
C27 C -1.2445(5) -0.4921(5) -0.4844(3) 0.0429(13) Uani 1 1 d . . .
H27 H -1.2824 -0.4393 -0.4614 0.052 Uiso 1 1 calc R . .
C28 C -1.1140(5) -0.5226(4) -0.4644(2) 0.0344(12) Uani 1 1 d . . .
H28 H -1.0629 -0.4897 -0.4282 0.041 Uiso 1 1 calc R . .
C29 C -0.8395(4) -0.6175(4) -0.5322(2) 0.0294(11) Uani 1 1 d . . .
C30 C -0.7627(4) -0.5278(4) -0.5387(3) 0.0354(12) Uani 1 1 d . . .
H30 H -0.7541 -0.4742 -0.5070 0.042 Uiso 1 1 calc R . .
C31 C -0.6989(5) -0.5143(5) -0.5896(3) 0.0431(14) Uani 1 1 d . . .
H31 H -0.6473 -0.4522 -0.5926 0.052 Uiso 1 1 calc R . .
C32 C -0.7104(5) -0.5918(5) -0.6361(3) 0.0485(14) Uani 1 1 d . . .
H32 H -0.6670 -0.5827 -0.6713 0.058 Uiso 1 1 calc R . .
C33 C -0.7855(5) -0.6828(5) -0.6315(3) 0.0433(13) Uani 1 1 d . . .
H33 H -0.7925 -0.7366 -0.6630 0.052 Uiso 1 1 calc R . .
C34 C -0.8495(5) -0.6943(5) -0.5809(2) 0.0376(12) Uani 1 1 d . . .
H34 H -0.9022 -0.7560 -0.5785 0.045 Uiso 1 1 calc R . .
C35 C -0.5452(5) -0.9715(5) 0.0126(2) 0.0378(12) Uani 1 1 d . . .
C36 C -0.6418(5) -1.0501(5) 0.0082(3) 0.0472(14) Uani 1 1 d . . .
H36 H -0.6682 -1.0846 -0.0314 0.057 Uiso 1 1 calc R . .
C37 C -0.7006(6) -1.0807(6) 0.0567(4) 0.0598(18) Uani 1 1 d . . .
H37 H -0.7653 -1.1357 0.0509 0.072 Uiso 1 1 calc R . .
C38 C -0.6671(7) -1.0328(7) 0.1138(4) 0.072(2) Uani 1 1 d . . .
H38 H -0.7099 -1.0525 0.1478 0.086 Uiso 1 1 calc R . .
C39 C -0.5701(8) -0.9550(6) 0.1221(3) 0.072(2) Uani 1 1 d . . .
H39 H -0.5444 -0.9224 0.1623 0.086 Uiso 1 1 calc R . .
C40 C -0.5104(7) -0.9245(6) 0.0721(3) 0.0596(17) Uani 1 1 d . . .
H40 H -0.4444 -0.8704 0.0783 0.071 Uiso 1 1 calc R . .
C41 C -0.3273(5) -0.9590(5) -0.0227(3) 0.0405(13) Uani 1 1 d . . .
C42 C -0.2667(6) -1.0513(6) -0.0395(3) 0.0557(17) Uani 1 1 d . . .
H42 H -0.3178 -1.1050 -0.0638 0.067 Uiso 1 1 calc R . .
C43 C -0.1283(8) -1.0643(7) -0.0200(4) 0.078(2) Uani 1 1 d . . .
H43 H -0.0858 -1.1268 -0.0313 0.093 Uiso 1 1 calc R . .
C44 C -0.0562(8) -0.9874(9) 0.0148(4) 0.086(3) Uani 1 1 d . . .
H44 H 0.0369 -0.9967 0.0274 0.103 Uiso 1 1 calc R . .
C45 C -0.1143(6) -0.8974(7) 0.0322(3) 0.068(2) Uani 1 1 d . . .
H45 H -0.0621 -0.8448 0.0569 0.082 Uiso 1 1 calc R . .
C46 C -0.2494(6) -0.8825(6) 0.0137(3) 0.0523(16) Uani 1 1 d . . .
H46 H -0.2897 -0.8195 0.0258 0.063 Uiso 1 1 calc R . .
C47 C -0.9289(5) -0.5968(4) -0.2905(2) 0.0356(11) Uani 1 1 d . . .
H47A H -1.0188 -0.6071 -0.3158 0.050 Uiso 1 1 calc R . .
H47B H -0.9095 -0.6586 -0.2616 0.050 Uiso 1 1 calc R . .
C48 C -0.9285(5) -0.4943(5) -0.2506(3) 0.0420(14) Uani 1 1 d . . .
H48 H -0.8368 -0.4841 -0.2259 0.059 Uiso 1 1 calc R . .
C49 C -0.9628(7) -0.3982(5) -0.2921(3) 0.0604(18) Uani 1 1 d . . .
H49A H -0.9022 -0.3936 -0.3225 0.085 Uiso 1 1 calc R . .
H49B H -0.9544 -0.3338 -0.2659 0.085 Uiso 1 1 calc R . .
H49C H -1.0543 -0.4045 -0.3149 0.085 Uiso 1 1 calc R . .
C50 C -1.0242(6) -0.5044(6) -0.2034(3) 0.064(2) Uani 1 1 d . . .
H50A H -1.0178 -0.4405 -0.1768 0.090 Uiso 1 1 calc R . .
H50B H -1.0007 -0.5673 -0.1767 0.090 Uiso 1 1 calc R . .
H50C H -1.1153 -0.5118 -0.2266 0.090 Uiso 1 1 calc R . .
C51 C -0.6261(4) -0.5290(4) -0.3114(2) 0.0326(11) Uani 1 1 d . . .
H51A H -0.6457 -0.4685 -0.2850 0.046 Uiso 1 1 calc R . .
H51B H -0.5763 -0.5821 -0.2824 0.046 Uiso 1 1 calc R . .
C52 C -0.5320(5) -0.4876(4) -0.3538(3) 0.0401(12) Uani 1 1 d . . .
H52 H -0.5276 -0.5423 -0.3872 0.056 Uiso 1 1 calc R . .
C53 C -0.5844(7) -0.3855(5) -0.3863(3) 0.0593(18) Uani 1 1 d . . .
H53A H -0.6747 -0.3971 -0.4096 0.083 Uiso 1 1 calc R . .
H53B H -0.5268 -0.3634 -0.4158 0.083 Uiso 1 1 calc R . .
H53C H -0.5858 -0.3296 -0.3545 0.083 Uiso 1 1 calc R . .
C54 C -0.3911(5) -0.4704(5) -0.3169(3) 0.0486(15) Uani 1 1 d . . .
H54A H -0.3362 -0.4377 -0.3447 0.068 Uiso 1 1 calc R . .
H54B H -0.3527 -0.5391 -0.3015 0.068 Uiso 1 1 calc R . .
H54C H -0.3943 -0.4232 -0.2808 0.068 Uiso 1 1 calc R . .
C55 C -0.5572(7) -1.0382(5) -0.2411(3) 0.0528(15) Uani 1 1 d . . .
H55A H -0.6299 -1.0278 -0.2776 0.074 Uiso 1 1 calc R . .
H55B H -0.4816 -0.9943 -0.2491 0.074 Uiso 1 1 calc R . .
C56 C -0.5139(7) -1.1552(5) -0.2418(4) 0.0605(18) Uani 1 1 d . . .
H56 H -0.4998 -1.1699 -0.2858 0.085 Uiso 1 1 calc R . .
C57 C -0.3846(9) -1.1726(9) -0.2007(4) 0.112(3) Uani 1 1 d . . .
H57A H -0.3975 -1.1828 -0.1570 0.156 Uiso 1 1 calc R . .
H57B H -0.3275 -1.1105 -0.2028 0.156 Uiso 1 1 calc R . .
H57C H -0.3424 -1.2361 -0.2148 0.156 Uiso 1 1 calc R . .
C58 C -0.6126(10) -1.2320(7) -0.2293(6) 0.124(4) Uani 1 1 d . . .
H58A H -0.5771 -1.3043 -0.2307 0.173 Uiso 1 1 calc R . .
H58B H -0.6932 -1.2248 -0.2614 0.173 Uiso 1 1 calc R . .
H58C H -0.6340 -1.2186 -0.1873 0.173 Uiso 1 1 calc R . .
C59 C -0.8138(5) -0.9704(4) -0.1736(3) 0.0419(13) Uani 1 1 d . . .
H59A H -0.8343 -0.9465 -0.1325 0.059 Uiso 1 1 calc R . .
H59B H -0.8478 -0.9153 -0.2054 0.059 Uiso 1 1 calc R . .
C60 C -0.8912(6) -1.0760(5) -0.1927(3) 0.0546(16) Uani 1 1 d . . .
H60 H -0.8613 -1.1033 -0.2316 0.076 Uiso 1 1 calc R . .
C61 C -0.8598(9) -1.1612(6) -0.1427(4) 0.088(3) Uani 1 1 d . . .
H61A H -0.8843 -1.1360 -0.1032 0.123 Uiso 1 1 calc R . .
H61B H -0.7645 -1.1770 -0.1357 0.123 Uiso 1 1 calc R . .
H61C H -0.9100 -1.2259 -0.1569 0.123 Uiso 1 1 calc R . .
C62 C -1.0382(7) -1.0595(8) -0.2093(4) 0.085(3) Uani 1 1 d . . .
H62A H -1.0822 -1.1284 -0.2192 0.119 Uiso 1 1 calc R . .
H62B H -1.0584 -1.0125 -0.2461 0.119 Uiso 1 1 calc R . .
H62C H -1.0702 -1.0270 -0.1734 0.119 Uiso 1 1 calc R . .

loop_
_atom_site_aniso_label
_atom_site_aniso_U_11
_atom_site_aniso_U_22
_atom_site_aniso_U_33
_atom_site_aniso_U_23
_atom_site_aniso_U_13
_atom_site_aniso_U_12
Al1 0.0300(7) 0.0259(7) 0.0224(8) -0.0020(6) 0.0002(6) -0.0002(6)
Al2 0.0440(8) 0.0295(8) 0.0224(8) 0.0001(7) 0.0039(6) -0.0028(7)
O1 0.0382(17) 0.0240(17) 0.0213(18) -0.0012(14) -0.0043(14) 0.0008(14)
O2 0.0271(15) 0.0279(17) 0.0210(17) 0.0014(14) 0.0009(13) -0.0003(13)
O3 0.070(2) 0.031(2) 0.025(2) 0.0030(16) -0.0009(18) 0.0024(18)
N1 0.0276(18) 0.028(2) 0.020(2) 0.0008(17) 0.0009(16) -0.0012(16)
N2 0.033(2) 0.032(2) 0.018(2) 0.0038(17) -0.0001(16) 0.0070(17)
C1 0.027(2) 0.017(2) 0.025(3) 0.0020(18) 0.0025(19) -0.0007(18)
C2 0.031(2) 0.024(2) 0.026(3) 0.000(2) 0.002(2) -0.0010(19)
C3 0.036(2) 0.033(3) 0.028(3) 0.008(2) 0.010(2) 0.004(2)
C4 0.026(2) 0.034(3) 0.045(3) 0.001(2) 0.010(2) -0.001(2)
C5 0.025(2) 0.025(3) 0.029(3) -0.001(2) 0.002(2) 0.0018(19)
C6 0.032(2) 0.018(2) 0.027(3) 0.0025(19) 0.010(2) -0.0002(19)
C7 0.032(2) 0.029(3) 0.026(3) 0.002(2) -0.002(2) 0.006(2)
C8 0.030(2) 0.028(3) 0.030(3) 0.003(2) 0.003(2) -0.001(2)
C9 0.028(2) 0.046(3) 0.042(3) 0.004(3) 0.003(2) 0.001(2)
C10 0.022(2) 0.057(4) 0.038(3) 0.002(3) -0.005(2) 0.003(2)
C11 0.033(2) 0.034(3) 0.027(3) 0.003(2) -0.004(2) 0.002(2)
C12 0.033(2) 0.028(3) 0.025(3) -0.003(2) 0.008(2) -0.003(2)
C13 0.033(2) 0.029(3) 0.027(3) 0.005(2) 0.005(2) -0.003(2)
C14 0.035(3) 0.032(3) 0.027(3) 0.006(2) -0.002(2) -0.004(2)
C15 0.031(2) 0.032(3) 0.021(3) -0.003(2) -0.001(2) -0.006(2)
C16 0.025(2) 0.019(2) 0.021(2) 0.0034(18) -0.0047(18) 0.0000(18)
C17 0.041(3) 0.026(3) 0.023(3) 0.000(2) -0.001(2) 0.006(2)
C18 0.057(3) 0.040(3) 0.026(3) -0.004(2) 0.005(3) 0.007(3)
C19 0.052(3) 0.040(3) 0.022(3) -0.003(2) 0.006(2) 0.008(3)
C20 0.041(3) 0.036(3) 0.017(3) 0.002(2) 0.002(2) 0.003(2)
C21 0.027(2) 0.027(3) 0.027(3) 0.000(2) -0.0044(19) -0.0013(19)
C22 0.050(3) 0.029(3) 0.028(3) 0.002(2) 0.005(2) 0.006(2)
C23 0.031(2) 0.029(3) 0.029(3) 0.001(2) 0.000(2) -0.006(2)
C24 0.034(3) 0.036(3) 0.034(3) 0.001(2) -0.007(2) -0.008(2)
C25 0.045(3) 0.045(4) 0.047(4) 0.014(3) -0.009(3) -0.007(3)
C26 0.030(2) 0.045(3) 0.062(4) 0.021(3) -0.004(3) 0.001(3)
C27 0.045(3) 0.038(3) 0.046(4) 0.009(3) 0.009(3) 0.002(2)
C28 0.037(3) 0.035(3) 0.032(3) 0.009(2) 0.008(2) 0.006(2)
C29 0.030(2) 0.032(3) 0.024(3) 0.005(2) -0.0012(19) 0.003(2)
C30 0.033(2) 0.032(3) 0.039(3) 0.006(2) 0.001(2) -0.001(2)
C31 0.034(3) 0.040(3) 0.056(4) 0.018(3) 0.010(3) 0.003(2)
C32 0.055(3) 0.058(4) 0.037(3) 0.009(3) 0.018(3) 0.009(3)
C33 0.059(3) 0.042(3) 0.028(3) 0.002(2) 0.007(3) 0.003(3)
C34 0.038(3) 0.047(3) 0.026(3) -0.001(2) 0.001(2) -0.008(2)
C35 0.052(3) 0.035(3) 0.027(3) 0.008(2) 0.008(2) 0.015(3)
C36 0.041(3) 0.051(4) 0.048(4) 0.014(3) 0.004(3) 0.012(3)
C37 0.054(3) 0.063(4) 0.068(5) 0.022(4) 0.025(3) 0.018(3)
C38 0.075(4) 0.071(5) 0.081(6) 0.030(5) 0.045(4) 0.028(4)
C39 0.116(6) 0.061(5) 0.042(4) 0.006(3) 0.022(4) 0.023(5)
C40 0.081(4) 0.060(4) 0.038(4) 0.004(3) 0.012(3) -0.002(4)
C41 0.049(3) 0.046(3) 0.026(3) 0.014(3) 0.006(2) 0.015(3)
C42 0.069(4) 0.060(4) 0.039(4) 0.018(3) 0.013(3) 0.021(3)
C43 0.079(5) 0.089(6) 0.069(5) 0.026(5) 0.021(4) 0.036(5)
C44 0.063(5) 0.116(8) 0.074(6) 0.021(6) 0.000(4) 0.027(5)
C45 0.058(4) 0.092(6) 0.047(4) 0.013(4) -0.013(3) 0.012(4)
C46 0.058(3) 0.066(4) 0.027(3) 0.008(3) -0.006(3) 0.005(3)
C47 0.037(2) 0.038(3) 0.033(3) -0.002(2) 0.008(2) -0.004(2)
C48 0.034(3) 0.057(4) 0.033(3) -0.017(3) 0.001(2) -0.004(3)
C49 0.079(4) 0.040(4) 0.057(4) -0.015(3) 0.000(3) 0.007(3)
C50 0.058(4) 0.085(5) 0.049(4) -0.025(4) 0.004(3) 0.005(3)
C51 0.037(2) 0.032(3) 0.026(3) 0.002(2) 0.000(2) -0.004(2)
C52 0.048(3) 0.033(3) 0.038(3) -0.002(3) 0.005(2) -0.010(2)
C53 0.083(4) 0.042(4) 0.045(4) 0.011(3) -0.010(3) -0.020(3)
C54 0.043(3) 0.049(4) 0.051(4) -0.001(3) 0.002(3) -0.012(3)
C55 0.092(4) 0.027(3) 0.043(4) 0.000(3) 0.024(3) 0.002(3)
C56 0.076(4) 0.043(4) 0.063(5) -0.005(3) 0.014(4) -0.003(3)
C57 0.123(7) 0.131(9) 0.072(6) -0.029(6) -0.006(6) 0.029(7)
C58 0.166(9) 0.054(5) 0.171(11) -0.020(6) 0.085(8) -0.011(6)
C59 0.047(3) 0.032(3) 0.045(3) 0.000(3) 0.005(3) -0.004(2)
C60 0.054(3) 0.051(4) 0.056(4) 0.004(3) 0.004(3) -0.022(3)
C61 0.120(6) 0.058(5) 0.073(6) 0.017(4) -0.015(5) -0.030(5)
C62 0.067(4) 0.105(7) 0.081(6) -0.005(5) 0.008(4) -0.026(4)

loop_
_geom_bond_atom_site_label_1
_geom_bond_atom_site_label_2
_geom_bond_distance
_geom_bond_site_symmetry_2
_geom_bond_publ_flag
Al1 O1 1.745(3) . ?
Al1 C51 1.970(5) . ?
Al1 C47 1.997(5) . ?
Al1 N1 2.104(4) . ?
Al2 O3 1.754(4) . ?
Al2 C55 1.980(6) . ?
Al2 C59 1.988(5) . ?
Al2 N2 2.093(4) . ?
O1 C21 1.402(6) . ?
O2 C7 1.389(5) . ?
O2 C6 1.398(5) . ?
O3 C22 1.394(6) . ?
N1 C1 1.450(5) . ?
N1 C16 1.527(5) . ?
N1 C13 1.537(6) . ?
N2 C12 1.452(6) . ?
N2 C20 1.538(6) . ?
N2 C17 1.546(6) . ?
C1 C2 1.383(6) . ?
C1 C6 1.399(6) . ?
C2 C3 1.394(6) . ?
C3 C4 1.402(7) . ?
C4 C5 1.370(7) . ?
C5 C6 1.393(6) . ?
C5 C8 1.468(6) . ?
C7 C8 1.386(6) . ?
C7 C12 1.402(7) . ?
C8 C9 1.402(6) . ?
C9 C10 1.371(7) . ?
C10 C11 1.387(7) . ?
C11 C12 1.398(6) . ?
C13 C14 1.526(6) . ?
C14 C15 1.508(7) . ?
C15 C16 1.517(6) . ?
C16 C21 1.588(6) . ?
C17 C18 1.532(7) . ?
C18 C19 1.516(7) . ?
C19 C20 1.523(7) . ?
C20 C22 1.592(7) . ?
C21 C29 1.531(7) . ?
C21 C23 1.567(6) . ?
C22 C35 1.542(7) . ?
C22 C41 1.548(7) . ?
C23 C28 1.392(7) . ?
C23 C24 1.408(7) . ?
C24 C25 1.383(7) . ?
C25 C26 1.360(9) . ?
C26 C27 1.384(8) . ?
C27 C28 1.382(7) . ?
C29 C30 1.394(7) . ?
C29 C34 1.412(7) . ?
C30 C31 1.381(8) . ?
C31 C32 1.386(9) . ?
C32 C33 1.391(8) . ?
C33 C34 1.373(7) . ?
C35 C36 1.389(8) . ?
C35 C40 1.394(8) . ?
C36 C37 1.349(8) . ?
C37 C38 1.353(11) . ?
C38 C39 1.381(11) . ?
C39 C40 1.383(9) . ?
C41 C42 1.392(8) . ?
C41 C46 1.395(9) . ?
C42 C43 1.414(9) . ?
C43 C44 1.356(12) . ?
C44 C45 1.360(12) . ?
C45 C46 1.382(8) . ?
C47 C48 1.547(7) . ?
C48 C49 1.504(9) . ?
C48 C50 1.536(8) . ?
C51 C52 1.529(7) . ?
C52 C53 1.512(8) . ?
C52 C54 1.533(7) . ?
C55 C56 1.535(8) . ?
C56 C58 1.456(11) . ?
C56 C57 1.471(10) . ?
C59 C60 1.561(8) . ?
C60 C62 1.497(9) . ?
C60 C61 1.509(9) . ?
